data_4064506
loop_
_publ_author_name
'Arii, Hidekazu'
'Nakadate, Fumiya'
'Mochida, Kunio'
'Kawashima, Takayuki'

_publ_section_title
;
 Lewis Base Complexes of an Enantiomeric Germanium(II) Cation Bearing a
 Bis(oxazoline) Ligand
;
_journal_issue 17
_journal_name_full Organometallics
_journal_page_first 4471
_journal_paper_doi 10.1021/om200149a
_journal_volume 30
_journal_year 2011
_chemical_absolute_configuration rmad
_chemical_formula_sum 'C28 H36 F6 N2 O4 Sb'
_chemical_formula_weight 700.34
_chemical_name_systematic
; 
 ? 
;
_space_group_IT_number 4
_symmetry_cell_setting monoclinic
_symmetry_space_group_name_Hall 'P 2yb'
_symmetry_space_group_name_H-M 'P 1 21 1'
_atom_sites_solution_hydrogens geom
_atom_sites_solution_primary direct
_atom_sites_solution_secondary difmap
_audit_creation_method SHELXL-97
_cell_angle_alpha 90.00
_cell_angle_beta 91.548(3)
_cell_angle_gamma 90.00
_cell_formula_units_Z 2
_cell_length_a 10.484(2)
_cell_length_b 9.846(2)
_cell_length_c 14.752(3)
_cell_measurement_reflns_used 3003
_cell_measurement_temperature 123
_cell_measurement_theta_max 23.92
_cell_measurement_theta_min 2.35
_cell_volume 1522.2(5)
_computing_cell_refinement 'APEX2 (Bruker AXS, 2006)'
_computing_data_collection 'APEX2 (Bruker AXS, 2006)'
_computing_data_reduction 'SAINT (Bruker AXS, 2004)'
_computing_molecular_graphics 'XSHEL (Bruker AXS,2002)'
_computing_publication_material 'XCIF (Bruker AXS, 2001)'
_computing_structure_refinement 'SHELXL-97 (Sheldrick, 1997)'
_computing_structure_solution 'SHELXS-97 (Sheldrick, 1997)'
_diffrn_ambient_temperature 123
_diffrn_detector_area_resol_mean 8.333
_diffrn_measured_fraction_theta_full 0.977
_diffrn_measured_fraction_theta_max 0.977
_diffrn_measurement_device_type 'Bruker APEXII CCD area detector'
_diffrn_measurement_method 'phi and omega scans'
_diffrn_radiation_monochromator 'Bruker Helios multilayer confocal mirror'
_diffrn_radiation_source 'Bruker TXS fine-focus rotating anode'
_diffrn_radiation_type MoK\a
_diffrn_radiation_wavelength 0.71073
_diffrn_reflns_av_R_equivalents 0.0337
_diffrn_reflns_av_sigmaI/netI 0.0731
_diffrn_reflns_limit_h_max 13
_diffrn_reflns_limit_h_min -9
_diffrn_reflns_limit_k_max 12
_diffrn_reflns_limit_k_min -12
_diffrn_reflns_limit_l_max 19
_diffrn_reflns_limit_l_min -17
_diffrn_reflns_number 8467
_diffrn_reflns_theta_full 27.37
_diffrn_reflns_theta_max 27.37
_diffrn_reflns_theta_min 1.38
_exptl_absorpt_coefficient_mu 0.978
_exptl_absorpt_correction_T_max 0.9527
_exptl_absorpt_correction_T_min 0.7580
_exptl_absorpt_correction_type empirical
_exptl_absorpt_process_details
;
SADABS Sheldrick 1996
;
_exptl_crystal_colour colorless
_exptl_crystal_density_diffrn 1.528
_exptl_crystal_density_method 'not measured'
_exptl_crystal_description needle
_exptl_crystal_F_000 710
_exptl_crystal_size_max 0.30
_exptl_crystal_size_mid 0.05
_exptl_crystal_size_min 0.05
_refine_diff_density_max 2.073
_refine_diff_density_min -0.666
_refine_diff_density_rms 0.113
_refine_ls_abs_structure_details 'Flack H D (1983), Acta Cryst. A39, 876-881'
_refine_ls_abs_structure_Flack 0.02(4)
_refine_ls_extinction_method none
_refine_ls_goodness_of_fit_ref 1.031
_refine_ls_hydrogen_treatment mixed
_refine_ls_matrix_type full
_refine_ls_number_parameters 375
_refine_ls_number_reflns 5937
_refine_ls_number_restraints 33
_refine_ls_restrained_S_all 1.038
_refine_ls_R_factor_all 0.0790
_refine_ls_R_factor_gt 0.0614
_refine_ls_shift/su_max 0.000
_refine_ls_shift/su_mean 0.000
_refine_ls_structure_factor_coef Fsqd
_refine_ls_weighting_details 'calc w=1/[\s^2^(Fo^2^)+(0.0967P)^2^+1.0457P] where P=(Fo^2^+2Fc^2^)/3'
_refine_ls_weighting_scheme calc
_refine_ls_wR_factor_gt 0.1565
_refine_ls_wR_factor_ref 0.1692
_reflns_number_gt 4792
_reflns_number_total 5937
_reflns_threshold_expression >2sigma(I)
_cod_data_source_file om200149a_si_001.cif
_cod_data_source_block S-box-PhH2
_cod_depositor_comments
;
The following automatic conversions were performed:

'_symmetry_cell_setting' value 'Monoclinic' changed to 'monoclinic'
according to /home/saulius/struct/CIF-dictionaries/cif_core.dic
dictionary named 'cif_core.dic' version 2.4.1 from 2010-06-29.

Automatic conversion script
Id: cif_fix_values 1715 2011-07-08 13:25:40Z adriana 
;
_cod_original_cell_volume 1522.3(6)
_cod_original_sg_symbol_H-M 'P2(1)   '
_cod_database_code 4064506

loop_
_symmetry_equiv_pos_as_xyz
'x, y, z'
'-x, y+1/2, -z'

loop_
_atom_site_label
_atom_site_type_symbol
_atom_site_fract_x
_atom_site_fract_y
_atom_site_fract_z
_atom_site_U_iso_or_equiv
_atom_site_adp_type
_atom_site_occupancy
_atom_site_symmetry_multiplicity
_atom_site_calc_flag
_atom_site_refinement_flags
_atom_site_disorder_assembly
_atom_site_disorder_group
C1 C 0.0621(7) 0.8487(9) 0.3012(5) 0.0478(18) Uani 1 1 d . A 1
C2 C -0.0276(8) 0.8985(11) 0.2230(5) 0.062(2) Uani 1 1 d . A 1
H2A H 0.0162 0.9677 0.1876 0.093 Uiso 1 1 calc R A 1
H2B H -0.1049 0.9376 0.2483 0.093 Uiso 1 1 calc R A 1
H2C H -0.0508 0.8217 0.1837 0.093 Uiso 1 1 calc R A 1
C3 C 0.0365(7) 0.8795(8) 0.3908(5) 0.0438(16) Uani 1 1 d . A 1
C4 C 0.0454(8) 0.9041(8) 0.5463(5) 0.0506(18) Uani 1 1 d . A 1
H4 H 0.0246 0.8291 0.5892 0.061 Uiso 1 1 calc R A 1
C5 C -0.0807(9) 0.9641(11) 0.5057(7) 0.069(3) Uani 1 1 d . A 1
H5A H -0.1552 0.9115 0.5260 0.083 Uiso 1 1 calc R A 1
H5B H -0.0909 1.0600 0.5242 0.083 Uiso 1 1 calc R A 1
C6 C 0.1312(7) 1.0076(8) 0.5953(5) 0.0413(16) Uani 1 1 d . A 1
C7 C 0.1307(8) 1.0132(9) 0.6881(5) 0.0520(19) Uani 1 1 d . A 1
H7 H 0.0786 0.9519 0.7203 0.062 Uiso 1 1 calc R A 1
C8 C 0.2042(9) 1.1060(10) 0.7354(5) 0.060(2) Uani 1 1 d . A 1
H8 H 0.2029 1.1082 0.7997 0.072 Uiso 1 1 calc R A 1
C9 C 0.2796(8) 1.1956(8) 0.6899(6) 0.0525(19) Uani 1 1 d . A 1
H9 H 0.3307 1.2597 0.7224 0.063 Uiso 1 1 calc R A 1
C10 C 0.2803(8) 1.1916(9) 0.5951(6) 0.057(2) Uani 1 1 d . A 1
H10 H 0.3324 1.2527 0.5627 0.068 Uiso 1 1 calc R A 1
C11 C 0.2045(8) 1.0978(8) 0.5487(5) 0.0515(18) Uani 1 1 d . A 1
H11 H 0.2032 1.0960 0.4843 0.062 Uiso 1 1 calc R A 1
C12 C 0.1674(7) 0.7750(8) 0.2796(4) 0.0434(19) Uani 1 1 d . A 1
C13 C 0.3276(8) 0.6678(9) 0.1998(5) 0.0475(17) Uani 1 1 d . A 1
H13 H 0.3120 0.5724 0.1791 0.057 Uiso 1 1 calc R A 1
C14 C 0.3606(9) 0.6704(12) 0.3038(5) 0.061(2) Uani 1 1 d . A 1
H14A H 0.3776 0.5776 0.3268 0.073 Uiso 1 1 calc R A 1
H14B H 0.4365 0.7277 0.3168 0.073 Uiso 1 1 calc R A 1
C15 C 0.4310(7) 0.7316(8) 0.1458(4) 0.0383(16) Uani 1 1 d . A 1
C16 C 0.4514(8) 0.8718(8) 0.1473(5) 0.0475(17) Uani 1 1 d . A 1
H16 H 0.3987 0.9278 0.1831 0.057 Uiso 1 1 calc R A 1
C17 C 0.5469(9) 0.9306(11) 0.0977(6) 0.063(2) Uani 1 1 d . A 1
H17 H 0.5573 1.0264 0.0967 0.075 Uiso 1 1 calc R A 1
C18 C 0.6279(10) 0.8464(11) 0.0492(6) 0.066(3) Uani 1 1 d . A 1
H18 H 0.6986 0.8847 0.0194 0.079 Uiso 1 1 calc R A 1
C19 C 0.6066(10) 0.7105(11) 0.0441(7) 0.069(3) Uani 1 1 d . A 1
H19 H 0.6582 0.6555 0.0070 0.083 Uiso 1 1 calc R A 1
C20 C 0.5084(8) 0.6509(9) 0.0935(5) 0.0489(19) Uani 1 1 d . A 1
H20 H 0.4952 0.5555 0.0911 0.059 Uiso 1 1 calc R A 1
C21 C 0.3637(11) 0.7064(10) 0.6756(7) 0.0762(19) Uani 1 1 d DU B 1
H21A H 0.4056 0.7153 0.7363 0.091 Uiso 1 1 calc R B 1
H21B H 0.2719 0.7274 0.6812 0.091 Uiso 1 1 calc R B 1
C22 C 0.3791(11) 0.5719(11) 0.6423(7) 0.0739(19) Uani 1 1 d U B 1
H22A H 0.3011 0.5170 0.6504 0.089 Uiso 1 1 calc R B 1
H22B H 0.4525 0.5258 0.6726 0.089 Uiso 1 1 calc R B 1
C23 C 0.4036(11) 0.5975(11) 0.5406(7) 0.0713(18) Uani 1 1 d U B 1
H23A H 0.4939 0.5800 0.5263 0.086 Uiso 1 1 calc R B 1
H23B H 0.3479 0.5399 0.5013 0.086 Uiso 1 1 calc R B 1
C24 C 0.3713(8) 0.7435(12) 0.5299(5) 0.0601(15) Uani 1 1 d DU B 1
H24A H 0.4116 0.7826 0.4759 0.072 Uiso 1 1 calc R B 1
H24B H 0.2778 0.7570 0.5247 0.072 Uiso 1 1 calc R B 1
C25 C 0.1667(11) 0.8924(11) 0.9757(7) 0.070(3) Uani 1 1 d . C 1
H25A H 0.2155 0.9533 1.0173 0.084 Uiso 1 1 calc R C 1
H25B H 0.1050 0.9478 0.9397 0.084 Uiso 1 1 calc R C 1
C26 C 0.2551(10) 0.8187(10) 0.9144(6) 0.064(2) Uani 1 1 d . C 1
H26A H 0.3348 0.7922 0.9472 0.076 Uiso 1 1 calc R C 1
H26B H 0.2766 0.8753 0.8615 0.076 Uiso 1 1 calc R C 1
C27 C 0.1786(10) 0.6950(10) 0.8854(7) 0.066(2) Uani 1 1 d . C 1
H27A H 0.2352 0.6197 0.8675 0.079 Uiso 1 1 calc R C 1
H27B H 0.1190 0.7166 0.8342 0.079 Uiso 1 1 calc R C 1
C28 C 0.1061(12) 0.6595(12) 0.9715(7) 0.075(3) Uani 1 1 d . C 1
H28A H 0.0188 0.6273 0.9557 0.090 Uiso 1 1 calc R C 1
H28B H 0.1514 0.5876 1.0065 0.090 Uiso 1 1 calc R C 1
F1 F 0.0663(5) 0.1975(6) 0.2888(4) 0.0819(19) Uani 1 1 d . D 1
F2 F 0.1995(6) 0.1273(6) 0.1433(4) 0.0702(16) Uani 1 1 d . D 1
F3 F 0.3046(6) 0.1100(8) 0.3051(5) 0.0846(18) Uani 1 1 d . D 1
F4 F 0.2468(8) 0.3633(11) 0.3375(5) 0.125(4) Uani 1 1 d . D 1
F5 F 0.1389(7) 0.3841(8) 0.1700(6) 0.108(3) Uani 1 1 d . D 1
F6 F 0.3792(5) 0.3066(6) 0.1951(4) 0.0761(16) Uani 1 1 d . D 1
N1 N 0.1020(7) 0.8467(7) 0.4667(4) 0.0500(15) Uani 1 1 d . A 1
N2 N 0.2089(6) 0.7441(12) 0.1975(3) 0.0538(15) Uani 1 1 d . A 1
O1 O -0.0684(6) 0.9534(7) 0.4082(4) 0.0576(15) Uani 1 1 d . A 1
O2 O 0.2491(5) 0.7272(5) 0.3446(3) 0.0403(12) Uani 1 1 d . A 1
O3 O 0.4225(12) 0.8019(11) 0.6111(6) 0.068(2) Uani 0.50 1 d PDU B 1
O4 O 0.1012(6) 0.7905(7) 1.0261(4) 0.0658(18) Uani 1 1 d . C 1
Sb1 Sb 0.22214(4) 0.25076(7) 0.23951(3) 0.05329(18) Uani 1 1 d . D 1
H1H H 0.156(5) 0.721(6) 0.132(4) 0.017(15) Uiso 1 1 d . E 1

loop_
_atom_site_aniso_label
_atom_site_aniso_U_11
_atom_site_aniso_U_22
_atom_site_aniso_U_33
_atom_site_aniso_U_23
_atom_site_aniso_U_13
_atom_site_aniso_U_12
C1 0.044(4) 0.057(5) 0.043(4) 0.017(3) -0.002(3) -0.004(3)
C2 0.044(4) 0.090(7) 0.051(4) 0.034(5) 0.001(3) -0.003(4)
C3 0.043(4) 0.036(4) 0.052(4) 0.009(3) 0.002(3) -0.005(3)
C4 0.056(5) 0.042(4) 0.054(4) -0.011(3) 0.007(3) -0.009(3)
C5 0.063(6) 0.078(7) 0.066(5) -0.024(5) 0.002(4) -0.002(5)
C6 0.038(4) 0.045(4) 0.042(4) -0.004(3) 0.001(3) -0.001(3)
C7 0.058(5) 0.054(5) 0.044(4) 0.006(4) 0.006(3) 0.004(4)
C8 0.075(6) 0.060(6) 0.043(4) -0.012(4) -0.004(4) 0.007(4)
C9 0.047(4) 0.048(4) 0.062(5) -0.014(4) -0.014(3) 0.007(3)
C10 0.049(5) 0.047(4) 0.075(6) 0.003(4) 0.005(4) 0.002(4)
C11 0.063(5) 0.041(4) 0.051(4) -0.002(3) 0.004(4) 0.002(4)
C12 0.052(4) 0.041(5) 0.037(3) 0.011(3) -0.003(3) -0.011(3)
C13 0.060(5) 0.047(4) 0.036(4) 0.004(3) 0.003(3) 0.001(4)
C14 0.053(5) 0.092(7) 0.036(4) 0.015(4) 0.004(3) 0.019(5)
C15 0.049(3) 0.035(5) 0.030(3) -0.006(3) -0.006(2) -0.001(3)
C16 0.057(5) 0.041(4) 0.044(4) -0.004(3) -0.005(3) -0.001(3)
C17 0.070(6) 0.056(6) 0.061(5) 0.017(4) -0.018(4) -0.011(4)
C18 0.067(6) 0.082(7) 0.049(5) 0.019(5) 0.003(4) -0.005(5)
C19 0.063(6) 0.093(9) 0.052(5) 0.009(5) 0.008(4) 0.026(5)
C20 0.072(5) 0.048(5) 0.027(3) -0.007(3) 0.006(3) 0.013(4)
C21 0.089(4) 0.069(4) 0.071(4) 0.006(3) 0.004(3) 0.002(3)
C22 0.081(4) 0.064(4) 0.076(4) 0.014(3) -0.005(3) -0.007(3)
C23 0.085(4) 0.061(4) 0.067(4) 0.005(3) -0.001(3) -0.006(3)
C24 0.081(4) 0.050(3) 0.048(3) 0.006(3) -0.022(3) -0.001(4)
C25 0.091(8) 0.059(6) 0.059(6) -0.008(5) -0.014(5) 0.001(5)
C26 0.077(6) 0.061(5) 0.052(5) 0.003(4) -0.007(4) -0.011(5)
C27 0.059(5) 0.072(6) 0.067(5) -0.014(4) 0.003(4) 0.007(4)
C28 0.100(9) 0.074(7) 0.051(5) 0.008(5) -0.014(5) -0.028(6)
F1 0.050(3) 0.103(5) 0.093(4) -0.036(3) 0.025(3) -0.012(3)
F2 0.079(4) 0.073(4) 0.060(3) -0.025(3) 0.015(3) -0.017(3)
F3 0.067(4) 0.104(5) 0.083(4) 0.018(4) -0.007(3) 0.004(3)
F4 0.090(5) 0.193(9) 0.094(5) -0.095(6) 0.031(4) -0.048(6)
F5 0.084(5) 0.069(4) 0.169(8) 0.016(5) -0.018(5) 0.012(4)
F6 0.067(3) 0.088(4) 0.075(3) -0.006(3) 0.021(3) -0.020(3)
N1 0.061(4) 0.051(4) 0.038(3) -0.008(3) -0.002(3) 0.002(3)
N2 0.053(3) 0.074(4) 0.035(3) 0.003(4) -0.001(2) -0.001(6)
O1 0.045(3) 0.067(4) 0.062(4) 0.015(3) 0.013(3) -0.003(3)
O2 0.049(3) 0.039(3) 0.033(2) 0.000(2) -0.0062(17) 0.003(2)
O3 0.086(4) 0.057(4) 0.060(4) 0.006(3) -0.010(4) 0.002(4)
O4 0.076(4) 0.083(5) 0.038(3) 0.011(3) 0.002(3) 0.000(3)
Sb1 0.0380(2) 0.0725(3) 0.0494(3) -0.0167(3) 0.00286(16) -0.0022(3)

loop_
_atom_type_symbol
_atom_type_description
_atom_type_scat_dispersion_real
_atom_type_scat_dispersion_imag
_atom_type_scat_source
C C 0.0033 0.0016 'International Tables Vol C Tables 4.2.6.8 and 6.1.1.4'
H H 0.0000 0.0000 'International Tables Vol C Tables 4.2.6.8 and 6.1.1.4'
N N 0.0061 0.0033 'International Tables Vol C Tables 4.2.6.8 and 6.1.1.4'
O O 0.0106 0.0060 'International Tables Vol C Tables 4.2.6.8 and 6.1.1.4'
F F 0.0171 0.0103 'International Tables Vol C Tables 4.2.6.8 and 6.1.1.4'
Sb Sb -0.5866 1.5461 'International Tables Vol C Tables 4.2.6.8 and 6.1.1.4'

loop_
_geom_angle_atom_site_label_1
_geom_angle_atom_site_label_2
_geom_angle_atom_site_label_3
_geom_angle
C12 C1 C3 121.0(7)
C12 C1 C2 118.3(7)
C3 C1 C2 120.7(7)
N1 C3 O1 111.9(7)
N1 C3 C1 129.5(7)
O1 C3 C1 118.6(7)
N1 C4 C6 113.3(7)
N1 C4 C5 101.5(7)
C6 C4 C5 114.4(7)
N1 C4 H4 109.1
C6 C4 H4 109.1
C5 C4 H4 109.1
O1 C5 C4 104.9(7)
O1 C5 H5A 110.8
C4 C5 H5A 110.8
O1 C5 H5B 110.8
C4 C5 H5B 110.8
H5A C5 H5B 108.8
C7 C6 C11 119.5(7)
C7 C6 C4 118.8(7)
C11 C6 C4 121.7(7)
C6 C7 C8 121.1(8)
C6 C7 H7 119.4
C8 C7 H7 119.4
C9 C8 C7 120.1(7)
C9 C8 H8 119.9
C7 C8 H8 119.9
C8 C9 C10 119.3(8)
C8 C9 H9 120.3
C10 C9 H9 120.3
C11 C10 C9 119.5(8)
C11 C10 H10 120.2
C9 C10 H10 120.2
C6 C11 C10 120.4(8)
C6 C11 H11 119.8
C10 C11 H11 119.8
N2 C12 O2 110.4(7)
N2 C12 C1 128.2(7)
O2 C12 C1 121.4(6)
N2 C13 C15 113.7(7)
N2 C13 C14 100.4(6)
C15 C13 C14 111.7(7)
N2 C13 H13 110.2
C15 C13 H13 110.2
C14 C13 H13 110.2
O2 C14 C13 104.8(6)
O2 C14 H14A 110.8
C13 C14 H14A 110.8
O2 C14 H14B 110.8
C13 C14 H14B 110.8
H14A C14 H14B 108.9
C20 C15 C16 119.0(7)
C20 C15 C13 119.8(8)
C16 C15 C13 121.1(7)
C17 C16 C15 121.1(8)
C17 C16 H16 119.4
C15 C16 H16 119.4
C16 C17 C18 118.8(9)
C16 C17 H17 120.6
C18 C17 H17 120.6
C19 C18 C17 120.7(10)
C19 C18 H18 119.6
C17 C18 H18 119.6
C18 C19 C20 120.3(10)
C18 C19 H19 119.8
C20 C19 H19 119.8
C15 C20 C19 119.8(8)
C15 C20 H20 120.1
C19 C20 H20 120.1
C22 C21 O3 108.4(9)
C22 C21 H21A 110.0
O3 C21 H21A 110.0
C22 C21 H21B 110.0
O3 C21 H21B 110.0
H21A C21 H21B 108.4
C21 C22 C23 101.9(8)
C21 C22 H22A 111.4
C23 C22 H22A 111.4
C21 C22 H22B 111.4
C23 C22 H22B 111.4
H22A C22 H22B 109.3
C24 C23 C22 102.5(8)
C24 C23 H23A 111.3
C22 C23 H23A 111.3
C24 C23 H23B 111.3
C22 C23 H23B 111.3
H23A C23 H23B 109.2
O3 C24 C23 102.9(8)
O3 C24 H24A 111.2
C23 C24 H24A 111.2
O3 C24 H24B 111.2
C23 C24 H24B 111.2
H24A C24 H24B 109.1
O4 C25 C26 106.6(8)
O4 C25 H25A 110.4
C26 C25 H25A 110.4
O4 C25 H25B 110.4
C26 C25 H25B 110.4
H25A C25 H25B 108.6
C25 C26 C27 103.2(8)
C25 C26 H26A 111.1
C27 C26 H26A 111.1
C25 C26 H26B 111.1
C27 C26 H26B 111.1
H26A C26 H26B 109.1
C26 C27 C28 102.7(8)
C26 C27 H27A 111.2
C28 C27 H27A 111.2
C26 C27 H27B 111.2
C28 C27 H27B 111.2
H27A C27 H27B 109.1
O4 C28 C27 105.6(8)
O4 C28 H28A 110.6
C27 C28 H28A 110.6
O4 C28 H28B 110.6
C27 C28 H28B 110.6
H28A C28 H28B 108.8
C3 N1 C4 111.9(7)
C12 N2 C13 113.4(6)
C12 N2 H1H 131(3)
C13 N2 H1H 109(3)
C3 O1 C5 108.8(7)
C12 O2 C14 110.1(5)
C24 O3 C21 97.5(8)
C25 O4 C28 107.2(6)
F4 Sb1 F5 93.5(5)
F4 Sb1 F6 89.5(3)
F5 Sb1 F6 90.2(3)
F4 Sb1 F2 176.8(4)
F5 Sb1 F2 89.6(3)
F6 Sb1 F2 91.1(2)
F4 Sb1 F1 88.2(3)
F5 Sb1 F1 90.6(3)
F6 Sb1 F1 177.7(3)
F2 Sb1 F1 91.1(2)
F4 Sb1 F3 89.3(4)
F5 Sb1 F3 177.2(4)
F6 Sb1 F3 90.0(3)
F2 Sb1 F3 87.6(3)
F1 Sb1 F3 89.3(3)

loop_
_geom_bond_atom_site_label_1
_geom_bond_atom_site_label_2
_geom_bond_distance
C1 C12 1.366(11)
C1 C3 1.390(11)
C1 C2 1.548(10)
C2 H2A 0.9800
C2 H2B 0.9800
C2 H2C 0.9800
C3 N1 1.337(10)
C3 O1 1.350(10)
C4 N1 1.445(9)
C4 C6 1.529(10)
C4 C5 1.553(13)
C4 H4 1.0000
C5 O1 1.451(11)
C5 H5A 0.9900
C5 H5B 0.9900
C6 C7 1.371(10)
C6 C11 1.371(11)
C7 C8 1.374(13)
C7 H7 0.9500
C8 C9 1.371(13)
C8 H8 0.9500
C9 C10 1.399(12)
C9 H9 0.9500
C10 C11 1.387(12)
C10 H10 0.9500
C11 H11 0.9500
C12 N2 1.334(9)
C12 O2 1.352(8)
C13 N2 1.453(12)
C13 C15 1.501(10)
C13 C14 1.564(10)
C13 H13 1.0000
C14 O2 1.442(10)
C14 H14A 0.9900
C14 H14B 0.9900
C15 C20 1.385(10)
C15 C16 1.397(11)
C16 C17 1.383(12)
C16 H16 0.9500
C17 C18 1.398(15)
C17 H17 0.9500
C18 C19 1.358(16)
C18 H18 0.9500
C19 C20 1.406(14)
C19 H19 0.9500
C20 H20 0.9500
C21 C22 1.423(15)
C21 O3 1.484(9)
C21 H21A 0.9900
C21 H21B 0.9900
C22 C23 1.550(14)
C22 H22A 0.9900
C22 H22B 0.9900
C23 C24 1.484(15)
C23 H23A 0.9900
C23 H23B 0.9900
C24 O3 1.421(8)
C24 H24A 0.9900
C24 H24B 0.9900
C25 O4 1.435(12)
C25 C26 1.500(14)
C25 H25A 0.9900
C25 H25B 0.9900
C26 C27 1.513(13)
C26 H26A 0.9900
C26 H26B 0.9900
C27 C28 1.539(14)
C27 H27A 0.9900
C27 H27B 0.9900
C28 O4 1.523(13)
C28 H28A 0.9900
C28 H28B 0.9900
F1 Sb1 1.881(5)
F2 Sb1 1.879(5)
F3 Sb1 1.886(7)
F4 Sb1 1.834(6)
F5 Sb1 1.868(7)
F6 Sb1 1.871(5)
N2 H1H 1.13(5)
